data_9012403
loop_
_publ_author_name
'Bindi, L.'
'Menchetti, S.'

_publ_section_title
;Garavellite, FeSbBiS4, from the Caspari mine, North Rhine-Westphalia,
 Germany: composition, physical properties and determination of the crystal
 structure Locality: Caspari mine, North Rhine-Westphalia, Germany
;
_journal_name_full 'Mineralogy and Petrology'
_journal_page_first 131
_journal_page_last 139
_journal_paper_doi 10.1007/s00710-005-0083-7
_journal_volume 85
_journal_year 2005
_chemical_compound_source 'Caspari mine, North Rhine-Westphalia, Germany'
_chemical_formula_sum 'Bi Fe S4 Sb'
_chemical_name_mineral Garavellite
_space_group_IT_number 62
_symmetry_space_group_name_Hall '-P 2c 2n'
_symmetry_space_group_name_H-M 'P n a m'
_cell_angle_alpha 90
_cell_angle_beta 90
_cell_angle_gamma 90
_cell_length_a 11.413
_cell_length_b 14.164
_cell_length_c 3.759
_cell_formula_units_Z 4
_cell_volume 607.656
_database_code_amcsd 0014648
_exptl_crystal_density_diffrn 5.628
_cod_original_formula_sum 'Fe Sb Bi S4'
_cod_database_code 9012403

loop_
_space_group_symop_operation_xyz
x,y,z
x,y,1/2-z
-x,-y,1/2+z
1/2-x,1/2+y,1/2+z
1/2+x,1/2-y,1/2-z
1/2+x,1/2-y,z
1/2-x,1/2+y,-z
-x,-y,-z

loop_
_atom_site_aniso_label
_atom_site_aniso_U_11
_atom_site_aniso_U_22
_atom_site_aniso_U_33
_atom_site_aniso_U_12
_atom_site_aniso_U_13
_atom_site_aniso_U_23
Fe 0.01850 0.01760 0.01850 0.00020 0.00000 0.00000
Sb 0.01820 0.01820 0.01840 -0.00020 0.00000 0.00000
Bi 0.01850 0.01810 0.01830 -0.00010 0.00000 0.00000
S1 0.02100 0.01800 0.01700 -0.00100 0.00000 0.00000
S2 0.01700 0.01500 0.01500 -0.00100 0.00000 0.00000
S3 0.01700 0.01600 0.01500 -0.00100 0.00000 0.00000
S4 0.01800 0.01500 0.01500 -0.00100 0.00000 0.00000

loop_
_atom_site_label
_atom_site_fract_x
_atom_site_fract_y
_atom_site_fract_z
_atom_site_U_iso_or_equiv
Fe 0.31672 0.33489 0.25000 0.01820
Sb 0.14462 0.05404 0.25000 0.01830
Bi 0.03880 0.40851 0.75000 0.01830
S1 0.19510 0.27110 0.75000 0.01840
S2 0.42240 0.18390 0.25000 0.01570
S3 0.22330 0.49520 0.25000 0.01600
S4 0.45120 0.40490 0.75000 0.01600

loop_
_cod_related_entry_id
_cod_related_entry_database
_cod_related_entry_code
1 AMCSD 0014648
